data_7239639
loop_
_publ_author_name
'Kianimehr, Ashkan'
'Akhbari, Kamran'
'White, Jonathan'
'Phuruangrat, Anukorn'

_publ_section_title
;
 The mechanochemical conversion of potassium coordination polymer
 nanostructures to interpenetrated sodium coordination polymers with
 halogen bond, metal--carbon and metal--metal interactions
;
_journal_issue 5
_journal_name_full CrystEngComm
_journal_page_first 888
_journal_page_last 894
_journal_paper_doi 10.1039/C9CE01861A
_journal_volume 22
_journal_year 2020
_chemical_formula_sum 'C8 H8 Br4 Na2 O8'
_chemical_formula_weight 597.76
_space_group_crystal_system tetragonal
_space_group_IT_number 110
_space_group_name_Hall 'I 4bw -2c'
_space_group_name_H-M_alt 'I 41 c d'
_atom_sites_solution_hydrogens geom
_audit_creation_method SHELXL-2016/6
_audit_update_record
;
2019-07-09 deposited with the CCDC.	2019-12-16 downloaded from the CCDC.
;
_cell_angle_alpha 90
_cell_angle_beta 90
_cell_angle_gamma 90
_cell_formula_units_Z 16
_cell_length_a 12.3021(4)
_cell_length_b 12.3021(4)
_cell_length_c 42.415(2)
_cell_measurement_reflns_used 2780
_cell_measurement_temperature 130.00(10)
_cell_measurement_theta_max 34.5800
_cell_measurement_theta_min 3.7040
_cell_volume 6419.2(4)
_computing_cell_refinement 'CrysAlisPro 1.171.38.46 (Rigaku OD, 2015)'
_computing_data_collection 'CrysAlisPro 1.171.38.46 (Rigaku OD, 2015)'
_computing_data_reduction 'CrysAlisPro 1.171.38.46 (Rigaku OD, 2015)'
_computing_structure_refinement 'SHELXL-2016/6 (Sheldrick, 2016)'
_diffrn_ambient_environment N~2~
_diffrn_ambient_temperature 130.00(10)
_diffrn_detector 'CCD plate'
_diffrn_detector_area_resol_mean 10.2273
_diffrn_detector_type Atlas
_diffrn_measured_fraction_theta_full 0.998
_diffrn_measured_fraction_theta_max 0.998
_diffrn_measurement_device 'four-circle diffractometer'
_diffrn_measurement_device_type 'SuperNova, Dual, Cu at zero, Atlas'
_diffrn_measurement_method '\w scans'
_diffrn_radiation_monochromator mirror
_diffrn_radiation_probe x-ray
_diffrn_radiation_type 'Mo K\a'
_diffrn_radiation_wavelength 0.71073
_diffrn_reflns_av_R_equivalents 0.0397
_diffrn_reflns_av_unetI/netI 0.0406
_diffrn_reflns_Laue_measured_fraction_full 0.998
_diffrn_reflns_Laue_measured_fraction_max 0.998
_diffrn_reflns_limit_h_max 11
_diffrn_reflns_limit_h_min -15
_diffrn_reflns_limit_k_max 7
_diffrn_reflns_limit_k_min -15
_diffrn_reflns_limit_l_max 31
_diffrn_reflns_limit_l_min -55
_diffrn_reflns_number 7271
_diffrn_reflns_point_group_measured_fraction_full 0.998
_diffrn_reflns_point_group_measured_fraction_max 0.999
_diffrn_reflns_theta_full 25.242
_diffrn_reflns_theta_max 27.492
_diffrn_reflns_theta_min 3.449
_diffrn_source 'micro-focus sealed X-ray tube'
_diffrn_source_type 'SuperNova (Mo) X-ray Source'
_exptl_absorpt_coefficient_mu 10.117
_exptl_absorpt_correction_T_max 0.361
_exptl_absorpt_correction_T_min 0.070
_exptl_absorpt_correction_type gaussian
_exptl_absorpt_process_details
;
CrysAlisPro 1.171.38.46 (Rigaku Oxford Diffraction, 2015)
Numerical absorption correction based on gaussian integration over
			a multifaceted crystal model
Empirical absorption correction using spherical harmonics,
 implemented in SCALE3 ABSPACK scaling algorithm.
;
_exptl_crystal_colour colourless
_exptl_crystal_density_diffrn 2.474
_exptl_crystal_description block
_exptl_crystal_F_000 4512
_exptl_crystal_size_max 0.286
_exptl_crystal_size_mid 0.250
_exptl_crystal_size_min 0.154
_refine_diff_density_max 0.674
_refine_diff_density_min -1.197
_refine_diff_density_rms 0.181
_refine_ls_abs_structure_details
;
 Refined as an inversion twin.
;
_refine_ls_abs_structure_Flack 0.12(4)
_refine_ls_extinction_method none
_refine_ls_goodness_of_fit_ref 1.020
_refine_ls_hydrogen_treatment constr
_refine_ls_matrix_type full
_refine_ls_number_parameters 204
_refine_ls_number_reflns 2682
_refine_ls_number_restraints 209
_refine_ls_restrained_S_all 0.984
_refine_ls_R_factor_all 0.0444
_refine_ls_R_factor_gt 0.0364
_refine_ls_shift/su_max 0.001
_refine_ls_shift/su_mean 0.000
_refine_ls_structure_factor_coef Fsqd
_refine_ls_weighting_details 'w=1/[\s^2^(Fo^2^)+(0.0485P)^2^] where P=(Fo^2^+2Fc^2^)/3'
_refine_ls_weighting_scheme calc
_refine_ls_wR_factor_gt 0.0864
_refine_ls_wR_factor_ref 0.0903
_reflns_Friedel_coverage 0.972
_reflns_Friedel_fraction_full 0.999
_reflns_Friedel_fraction_max 0.999
_reflns_number_gt 2315
_reflns_number_total 2682
_reflns_threshold_expression 'I > 2\s(I)'
_cod_data_source_file c9ce01861a2.cif
_cod_data_source_block shelx
_cod_depositor_comments
;Adding full bibliography for 7239638--7239639.cif.

 Adding full bibliography for 7239638--7239639.cif.
;
_cod_original_cell_volume 6419.1(5)
_cod_database_code 7239639
_shelx_shelxl_version_number 2016/6
_chemical_oxdiff_usercomment 'KME (Kamran)'
_shelx_space_group_comment
;
The symmetry employed for this shelxl refinement is uniquely defined
by the following loop, which should always be used as a source of
symmetry information in preference to the above space-group names.
They are only intended as comments.
;
_oxdiff_exptl_absorpt_empirical_full_min 0.688
_oxdiff_exptl_absorpt_empirical_full_max 1.997
_oxdiff_exptl_absorpt_empirical_details
;
Empirical correction (ABSPACK) includes:
- Absorption correction using spherical harmonics
- Frame scaling
;

loop_
_space_group_symop_operation_xyz
'x, y, z'
'-x+1/2, -y+1/2, z+1/2'
'-y, x+1/2, z+1/4'
'y+1/2, -x, z+3/4'
'x, -y, z+1/2'
'-x+1/2, y+1/2, z'
'-y, -x+1/2, z+3/4'
'y+1/2, x, z+1/4'
'x+1/2, y+1/2, z+1/2'
'-x+1, -y+1, z+1'
'-y+1/2, x+1, z+3/4'
'y+1, -x+1/2, z+5/4'
'x+1/2, -y+1/2, z+1'
'-x+1, y+1, z+1/2'
'-y+1/2, -x+1, z+5/4'
'y+1, x+1/2, z+3/4'

loop_
_atom_site_label
_atom_site_type_symbol
_atom_site_fract_x
_atom_site_fract_y
_atom_site_fract_z
_atom_site_U_iso_or_equiv
_atom_site_adp_type
_atom_site_occupancy
_atom_site_site_symmetry_order
_atom_site_calc_flag
_atom_site_refinement_flags_posn
_atom_site_refinement_flags_adp
_atom_site_refinement_flags_occupancy
C1 C 0.000000 0.500000 0.5132(6) 0.015(2) Uani 1 2 d S TU P
C2 C 0.0957(10) 0.5068(6) 0.4957(3) 0.0147(19) Uani 1 1 d . U .
C3 C 0.0986(10) 0.5065(6) 0.4626(4) 0.0134(18) Uani 1 1 d . U .
C4 C 0.000000 0.500000 0.4468(5) 0.012(2) Uani 1 2 d S TU P
C5 C 0.000000 0.500000 0.5487(6) 0.0128(19) Uani 1 2 d S TU P
C6 C 0.000000 0.500000 0.4102(6) 0.0146(17) Uani 1 2 d S TU P
C7 C 0.500000 0.500000 0.5182(5) 0.013(2) Uani 1 2 d S TU P
C8 C 0.4976(5) 0.5952(10) 0.5000(4) 0.0138(19) Uani 1 1 d . U .
C9 C 0.4967(5) 0.5988(10) 0.4673(3) 0.0123(17) Uani 1 1 d . U .
C10 C 0.500000 0.500000 0.4514(5) 0.011(2) Uani 1 2 d S TU P
C11 C 0.500000 0.500000 0.5540(6) 0.0158(17) Uani 1 2 d S TU P
C12 C 0.500000 0.500000 0.4145(7) 0.0124(18) Uani 1 2 d S TU P
O1 O -0.0401(4) 0.5822(5) 0.56193(15) 0.0194(12) Uani 1 1 d . U .
O2 O 0.0022(4) 0.4083(7) 0.3971(3) 0.0171(17) Uani 1 1 d . U .
O3 O 0.0011(4) 0.1936(3) 0.3559(4) 0.0215(9) Uani 1 1 d . U .
H3A H 0.003174 0.151239 0.336567 0.026 Uiso 1 1 calc R U .
H3B H -0.000067 0.148047 0.374520 0.026 Uiso 1 1 calc R U .
O4 O 0.2327(7) 0.2397(5) 0.3198(2) 0.0252(16) Uani 1 1 d . U .
H4A H 0.265951 0.285318 0.303876 0.030 Uiso 1 1 calc R U .
H4B H 0.188313 0.184570 0.309709 0.030 Uiso 1 1 calc R U .
O5 O 0.5912(7) 0.4983(5) 0.5674(3) 0.0193(17) Uani 1 1 d . U .
O6 O 0.4178(5) 0.4609(4) 0.40118(14) 0.0182(12) Uani 1 1 d . U .
O7 O 0.7684(5) 0.2689(7) 0.6436(2) 0.0223(13) Uani 1 1 d . U .
H7A H 0.724441 0.236681 0.660147 0.027 Uiso 1 1 calc R U .
H7B H 0.824593 0.313739 0.653005 0.027 Uiso 1 1 calc R U .
O8 O 0.5024(3) 0.2488(4) 0.6077(4) 0.0174(12) Uani 1 1 d . U .
H8A H 0.503872 0.204592 0.626663 0.021 Uiso 1 1 calc R U .
H8B H 0.501226 0.201635 0.589417 0.021 Uiso 1 1 calc R U .
Br1 Br 0.22861(10) 0.51858(11) 0.51900(4) 0.0193(4) Uani 1 1 d . U .
Br2 Br 0.22881(11) 0.51030(15) 0.44040(3) 0.0190(4) Uani 1 1 d . U .
Br3 Br 0.48616(12) 0.72881(10) 0.44442(3) 0.0188(4) Uani 1 1 d . U .
Br4 Br 0.49412(18) 0.72932(11) 0.52312(3) 0.0184(4) Uani 1 1 d . U .
Na1 Na 0.65669(19) 0.3726(2) 0.60599(18) 0.0198(6) Uani 1 1 d . U .
Na2 Na 0.1278(2) 0.3466(2) 0.35784(18) 0.0196(6) Uani 1 1 d . U .

loop_
_atom_site_aniso_label
_atom_site_aniso_U_11
_atom_site_aniso_U_22
_atom_site_aniso_U_33
_atom_site_aniso_U_23
_atom_site_aniso_U_13
_atom_site_aniso_U_12
C1 0.0130(13) 0.024(7) 0.0095(19) 0.000 0.000 0.003(3)
C2 0.0123(14) 0.022(6) 0.0099(15) -0.001(3) 0.0003(8) 0.004(2)
C3 0.0131(13) 0.017(5) 0.0101(15) 0.001(2) 0.0009(8) 0.000(2)
C4 0.0138(13) 0.011(6) 0.0104(19) 0.000 0.000 0.001(3)
C5 0.012(5) 0.017(4) 0.009(2) 0.000 0.000 -0.003(3)
C6 0.018(5) 0.015(3) 0.010(2) 0.000 0.000 -0.004(2)
C7 0.014(6) 0.0137(12) 0.011(2) 0.000 0.000 -0.002(3)
C8 0.018(5) 0.0132(13) 0.0106(15) -0.0004(8) 0.001(2) -0.001(2)
C9 0.013(5) 0.0135(13) 0.0103(15) -0.0002(8) 0.000(2) 0.000(2)
C10 0.009(6) 0.0141(12) 0.0100(19) 0.000 0.000 0.000(3)
C11 0.020(3) 0.017(5) 0.011(2) 0.000 0.000 0.000(2)
C12 0.013(4) 0.014(5) 0.010(2) 0.000 0.000 0.006(3)
O1 0.027(3) 0.020(3) 0.011(3) 0.001(2) 0.003(2) 0.004(2)
O2 0.025(4) 0.016(3) 0.011(3) -0.001(2) -0.0015(17) -0.0012(18)
O3 0.033(2) 0.0195(19) 0.012(2) -0.004(3) 0.0025(18) -0.0036(18)
O4 0.030(3) 0.026(3) 0.020(4) -0.003(2) 0.004(3) 0.002(2)
O5 0.020(3) 0.027(4) 0.011(3) 0.0013(17) -0.001(2) -0.0002(18)
O6 0.018(3) 0.025(3) 0.011(3) -0.001(2) -0.0023(19) 0.001(2)
O7 0.024(2) 0.028(4) 0.015(4) 0.002(3) -0.002(2) 0.001(2)
O8 0.0228(17) 0.0225(19) 0.007(3) -0.004(3) 0.002(2) -0.0006(14)
Br1 0.0144(6) 0.0309(6) 0.0125(9) -0.0018(8) -0.0020(3) -0.0017(4)
Br2 0.0145(7) 0.0309(7) 0.0115(11) -0.0008(7) 0.0030(5) -0.0007(4)
Br3 0.0294(6) 0.0148(6) 0.0121(10) 0.0020(3) 0.0015(7) 0.0010(4)
Br4 0.0291(7) 0.0145(6) 0.0115(12) -0.0017(5) 0.0011(6) -0.0005(3)
Na1 0.0215(11) 0.0192(14) 0.0186(13) -0.0001(18) -0.004(2) 0.0007(9)
Na2 0.0217(14) 0.0213(11) 0.0157(15) -0.0020(19) 0.0001(18) 0.0002(9)

loop_
_atom_type_symbol
_atom_type_description
_atom_type_scat_dispersion_real
_atom_type_scat_dispersion_imag
_atom_type_scat_source
C C 0.0033 0.0016 'International Tables Vol C Tables 4.2.6.8 and 6.1.1.4'
H H 0.0000 0.0000 'International Tables Vol C Tables 4.2.6.8 and 6.1.1.4'
O O 0.0106 0.0060 'International Tables Vol C Tables 4.2.6.8 and 6.1.1.4'
Br Br -0.2901 2.4595 'International Tables Vol C Tables 4.2.6.8 and 6.1.1.4'
Na Na 0.0362 0.0249 'International Tables Vol C Tables 4.2.6.8 and 6.1.1.4'

loop_
_geom_angle_atom_site_label_1
_geom_angle_atom_site_label_2
_geom_angle_atom_site_label_3
_geom_angle
_geom_angle_site_symmetry_1
_geom_angle_site_symmetry_3
C2 C1 C2 115(2) 10_454 .
C2 C1 C5 122.3(10) 10_454 .
C2 C1 C5 122.3(10) . .
C1 C2 C3 123.7(15) . .
C1 C2 Br1 116.6(12) . .
C3 C2 Br1 119.7(11) . .
C4 C3 C2 117.4(15) . .
C4 C3 Br2 120.6(12) . .
C2 C3 Br2 121.9(12) . .
C3 C4 C3 122(2) 10_454 .
C3 C4 C6 118.8(10) 10_454 .
C3 C4 C6 118.8(10) . .
O1 C5 O1 127(2) . 10_454
O1 C5 C1 116.5(11) . .
O1 C5 C1 116.5(11) 10_454 .
O2 C6 O2 127(2) 10_454 .
O2 C6 C4 116.3(12) 10_454 .
O2 C6 C4 116.3(12) . .
C8 C7 C8 113(2) 10_554 .
C8 C7 C11 123.4(10) 10_554 .
C8 C7 C11 123.4(10) . .
C9 C8 C7 125.2(15) . .
C9 C8 Br4 118.8(12) . .
C7 C8 Br4 116.0(12) . .
C8 C9 C10 117.2(15) . .
C8 C9 Br3 123.1(12) . .
C10 C9 Br3 119.8(12) . .
C9 C10 C9 122(2) . 10_554
C9 C10 C12 119.0(10) . .
C9 C10 C12 119.0(10) 10_554 .
O5 C11 O5 127(2) 10_554 .
O5 C11 C7 116.7(12) 10_554 .
O5 C11 C7 116.7(12) . .
O6 C12 O6 126(2) 10_554 .
O6 C12 C10 116.8(12) 10_554 .
O6 C12 C10 116.8(12) . .
C6 O2 Na2 127.2(8) . .
C6 O2 Na1 125.7(8) . 4_464
Na2 O2 Na1 79.9(4) . 4_464
Na1 O3 Na2 80.24(14) 4_464 .
Na1 O3 H3A 115.2 4_464 .
Na2 O3 H3A 115.2 . .
Na1 O3 H3B 115.2 4_464 .
Na2 O3 H3B 115.2 . .
H3A O3 H3B 112.3 . .
Na2 O4 Na1 100.2(4) . 16_444
Na2 O4 H4A 111.7 . .
Na1 O4 H4A 111.7 16_444 .
Na2 O4 H4B 111.7 . .
Na1 O4 H4B 111.7 16_444 .
H4A O4 H4B 109.5 . .
C11 O5 Na1 128.3(8) . .
C11 O5 Na2 125.4(8) . 3_655
Na1 O5 Na2 80.6(4) . 3_655
Na1 O7 Na2 100.5(4) . 8
Na1 O7 H7A 111.7 . .
Na2 O7 H7A 111.7 8 .
Na1 O7 H7B 111.7 . .
Na2 O7 H7B 111.7 8 .
H7A O7 H7B 109.5 . .
Na1 O8 Na2 102.87(18) . 12_454
Na1 O8 H8A 111.2 . .
Na2 O8 H8A 111.2 12_454 .
Na1 O8 H8B 111.2 . .
Na2 O8 H8B 111.2 12_454 .
H8A O8 H8B 109.1 . .
O5 Na1 O3 80.4(4) . 3_655
O5 Na1 O8 99.4(4) . .
O3 Na1 O8 177.5(5) 3_655 .
O5 Na1 O7 165.2(3) . .
O3 Na1 O7 85.2(4) 3_655 .
O8 Na1 O7 95.2(4) . .
O5 Na1 O2 87.58(17) . 3_655
O3 Na1 O2 80.1(4) 3_655 3_655
O8 Na1 O2 97.4(4) . 3_655
O7 Na1 O2 93.3(4) . 3_655
O5 Na1 O4 99.3(4) . 8
O3 Na1 O4 97.8(3) 3_655 8
O8 Na1 O4 84.7(3) . 8
O7 Na1 O4 79.32(19) . 8
O2 Na1 O4 172.5(4) 3_655 8
O5 Na1 Na2 50.7(2) . 3_655
O3 Na1 Na2 50.13(13) 3_655 3_655
O8 Na1 Na2 127.90(16) . 3_655
O7 Na1 Na2 120.6(3) . 3_655
O2 Na1 Na2 48.7(2) 3_655 3_655
O4 Na1 Na2 134.7(3) 8 3_655
O5 Na1 Na2 137.0(3) . 8
O3 Na1 Na2 92.84(14) 3_655 8
O8 Na1 Na2 89.03(13) . 8
O7 Na1 Na2 40.1(2) . 8
O2 Na1 Na2 133.4(3) 3_655 8
O4 Na1 Na2 39.2(2) 8 8
Na2 Na1 Na2 142.85(8) 3_655 8
O5 Na1 Na2 71.2(2) . 12_454
O3 Na1 Na2 139.42(17) 3_655 12_454
O8 Na1 Na2 38.66(11) . 12_454
O7 Na1 Na2 122.9(2) . 12_454
O2 Na1 Na2 70.5(2) 3_655 12_454
O4 Na1 Na2 114.6(2) 8 12_454
Na2 Na1 Na2 89.30(10) 3_655 12_454
Na2 Na1 Na2 127.68(8) 8 12_454
O2 Na2 O8 98.9(4) . 11_544
O2 Na2 O3 81.8(4) . .
O8 Na2 O3 177.6(6) 11_544 .
O2 Na2 O4 165.4(3) . .
O8 Na2 O4 95.3(4) 11_544 .
O3 Na2 O4 84.2(3) . .
O2 Na2 O5 88.20(18) . 4_464
O8 Na2 O5 99.0(4) 11_544 4_464
O3 Na2 O5 78.6(4) . 4_464
O4 Na2 O5 92.8(4) . 4_464
O2 Na2 O7 98.5(4) . 16_444
O8 Na2 O7 82.6(4) 11_544 16_444
O3 Na2 O7 99.6(3) . 16_444
O4 Na2 O7 80.0(2) . 16_444
O5 Na2 O7 172.8(4) 4_464 16_444
O2 Na2 Na1 51.4(2) . 4_464
O8 Na2 Na1 129.12(15) 11_544 4_464
O3 Na2 Na1 49.63(13) . 4_464
O4 Na2 Na1 120.2(3) . 4_464
O5 Na2 Na1 48.7(2) 4_464 4_464
O7 Na2 Na1 134.8(3) 16_444 4_464
O2 Na2 Na1 135.9(3) . 16_444
O8 Na2 Na1 89.41(13) 11_544 16_444
O3 Na2 Na1 91.75(14) . 16_444
O4 Na2 Na1 40.6(3) . 16_444
O5 Na2 Na1 133.4(3) 4_464 16_444
O7 Na2 Na1 39.4(2) 16_444 16_444
Na1 Na2 Na1 141.36(8) 4_464 16_444
O2 Na2 Na1 72.4(2) . 11_544
O8 Na2 Na1 38.48(11) 11_544 11_544
O3 Na2 Na1 140.21(18) . 11_544
O4 Na2 Na1 121.6(2) . 11_544
O5 Na2 Na1 71.0(2) 4_464 11_544
O7 Na2 Na1 113.5(2) 16_444 11_544
Na1 Na2 Na1 90.64(10) 4_464 11_544
Na1 Na2 Na1 127.83(8) 16_444 11_544

loop_
_geom_bond_atom_site_label_1
_geom_bond_atom_site_label_2
_geom_bond_distance
_geom_bond_site_symmetry_2
C1 C2 1.397(18) 10_454
C1 C2 1.397(18) .
C1 C5 1.50(3) .
C2 C3 1.401(16) .
C2 Br1 1.917(13) .
C3 C4 1.388(17) .
C3 Br2 1.859(13) .
C4 C6 1.55(3) .
C5 O1 1.257(14) .
C5 O1 1.257(14) 10_454
C6 O2 1.259(15) 10_454
C6 O2 1.259(15) .
C7 C8 1.403(19) 10_554
C7 C8 1.403(19) .
C7 C11 1.52(3) .
C8 C9 1.389(16) .
C8 Br4 1.919(13) .
C9 C10 1.390(17) .
C9 Br3 1.876(13) .
C10 C12 1.57(3) .
C11 O5 1.256(15) 10_554
C11 O5 1.256(15) .
C12 O6 1.254(14) 10_554
C12 O6 1.254(14) .
O2 Na2 2.394(10) .
O2 Na1 2.493(10) 4_464
O3 Na1 2.428(5) 4_464
O3 Na2 2.445(5) .
O3 H3A 0.9700 .
O3 H3B 0.9700 .
O4 Na2 2.449(9) .
O4 Na1 2.522(10) 16_444
O4 H4A 0.9700 .
O4 H4B 0.9700 .
O5 Na1 2.392(10) .
O5 Na2 2.464(11) 3_655
O7 Na1 2.462(9) .
O7 Na2 2.499(9) 8
O7 H7A 0.9700 .
O7 H7B 0.9700 .
O8 Na1 2.435(5) .
O8 Na2 2.445(5) 12_454
O8 H8A 0.9700 .
O8 H8B 0.9700 .
Na1 Na2 3.140(3) 3_655
Na1 Na2 3.813(3) 8
Na1 Na2 3.815(3) 12_454

loop_
_geom_hbond_atom_site_label_D
_geom_hbond_atom_site_label_H
_geom_hbond_atom_site_label_A
_geom_hbond_distance_DH
_geom_hbond_distance_HA
_geom_hbond_distance_DA
_geom_hbond_angle_DHA
_geom_hbond_site_symmetry_A
O3 H3A O1 0.97 1.98 2.834(13) 146.1 4_454
O3 H3A Br1 0.97 3.03 3.717(17) 128.8 11_544
O3 H3B O6 0.97 2.02 2.891(13) 147.8 13_454
O3 H3B Br3 0.97 3.13 3.785(17) 126.1 6_545
O4 H4A Br1 0.97 3.04 3.764(9) 132.4 7_654
O4 H4A Br4 0.97 3.04 3.828(7) 138.8 4_464
O4 H4B O1 0.97 2.21 3.093(9) 151.2 4_454
O4 H4B Br1 0.97 3.12 3.771(9) 125.6 11_544
O4 H4B Br4 0.97 2.88 3.523(7) 125.1 7_654
O7 H7A Br2 0.97 2.96 3.744(7) 138.6 12_454
O7 H7A Br3 0.97 3.10 3.838(9) 133.6 12_454
O7 H7B O6 0.97 2.11 3.011(10) 153.6 8
O7 H7B Br2 0.97 2.97 3.611(7) 124.6 8
O7 H7B Br3 0.97 3.09 3.704(9) 122.3 15_654
O8 H8A O6 0.97 1.91 2.803(13) 152.9 12_454
O8 H8A Br2 0.97 2.83 3.518(18) 129.0 12_454
O8 H8B O1 0.97 1.94 2.861(14) 158.9 6_545
O8 H8B Br4 0.97 2.94 3.599(18) 126.4 10_554
O3 H3A O1 0.97 1.98 2.834(13) 146.1 4_454
O3 H3A Br1 0.97 3.03 3.717(17) 128.8 11_544
O3 H3B O6 0.97 2.02 2.891(13) 147.8 13_454
O3 H3B Br3 0.97 3.13 3.785(17) 126.1 6_545
O4 H4A Br1 0.97 3.04 3.764(9) 132.4 7_654
O4 H4A Br4 0.97 3.04 3.828(7) 138.8 4_464
O4 H4B O1 0.97 2.21 3.093(9) 151.2 4_454
O4 H4B Br1 0.97 3.12 3.771(9) 125.6 11_544
O4 H4B Br4 0.97 2.88 3.523(7) 125.1 7_654
O7 H7A Br2 0.97 2.96 3.744(7) 138.6 12_454
O7 H7A Br3 0.97 3.10 3.838(9) 133.6 12_454
O7 H7B O6 0.97 2.11 3.011(10) 153.6 8
O7 H7B Br2 0.97 2.97 3.611(7) 124.6 8
O7 H7B Br3 0.97 3.09 3.704(9) 122.3 15_654
O8 H8A O6 0.97 1.91 2.803(13) 152.9 12_454
O8 H8A Br2 0.97 2.83 3.518(18) 129.0 12_454
O8 H8B O1 0.97 1.94 2.861(14) 158.9 6_545
O8 H8B Br4 0.97 2.94 3.599(18) 126.4 10_554

loop_
_geom_torsion_atom_site_label_1
_geom_torsion_atom_site_label_2
_geom_torsion_atom_site_label_3
_geom_torsion_atom_site_label_4
_geom_torsion
_geom_torsion_site_symmetry_1
_geom_torsion_site_symmetry_4
C2 C1 C2 C3 -0.3(5) 10_454 .
C5 C1 C2 C3 179.7(5) . .
C2 C1 C2 Br1 179.0(6) 10_454 .
C5 C1 C2 Br1 -1.0(6) . .
C1 C2 C3 C4 0.5(10) . .
Br1 C2 C3 C4 -178.7(4) . .
C1 C2 C3 Br2 -177.6(4) . .
Br1 C2 C3 Br2 3.2(9) . .
C2 C3 C4 C3 -0.2(5) . 10_454
Br2 C3 C4 C3 177.9(6) . 10_454
C2 C3 C4 C6 179.8(5) . .
Br2 C3 C4 C6 -2.1(6) . .
C2 C1 C5 O1 -68.1(5) 10_454 .
C2 C1 C5 O1 111.9(5) . .
C2 C1 C5 O1 111.9(5) 10_454 10_454
C2 C1 C5 O1 -68.1(5) . 10_454
C3 C4 C6 O2 92.4(4) 10_454 10_454
C3 C4 C6 O2 -87.6(4) . 10_454
C3 C4 C6 O2 -87.6(4) 10_454 .
C3 C4 C6 O2 92.4(4) . .
C8 C7 C8 C9 0.5(5) 10_554 .
C11 C7 C8 C9 -179.5(4) . .
C8 C7 C8 Br4 179.9(5) 10_554 .
C11 C7 C8 Br4 -0.1(5) . .
C7 C8 C9 C10 -1.0(9) . .
Br4 C8 C9 C10 179.6(4) . .
C7 C8 C9 Br3 176.7(4) . .
Br4 C8 C9 Br3 -2.7(7) . .
C8 C9 C10 C9 0.5(4) . 10_554
Br3 C9 C10 C9 -177.3(5) . 10_554
C8 C9 C10 C12 -179.5(4) . .
Br3 C9 C10 C12 2.7(5) . .
C8 C7 C11 O5 -92.5(4) 10_554 10_554
C8 C7 C11 O5 87.5(4) . 10_554
C8 C7 C11 O5 87.5(4) 10_554 .
C8 C7 C11 O5 -92.5(4) . .
C9 C10 C12 O6 66.4(4) . 10_554
C9 C10 C12 O6 -113.6(4) 10_554 10_554
C9 C10 C12 O6 -113.6(4) . .
C9 C10 C12 O6 66.4(4) 10_554 .
O2 C6 O2 Na2 53.2(9) 10_454 .
C4 C6 O2 Na2 -126.8(9) . .
O2 C6 O2 Na1 -52.7(8) 10_454 4_464
C4 C6 O2 Na1 127.3(8) . 4_464
O5 C11 O5 Na1 54.6(9) 10_554 .
C7 C11 O5 Na1 -125.4(9) . .
O5 C11 O5 Na2 -53.2(8) 10_554 3_655
C7 C11 O5 Na2 126.8(8) . 3_655
